data_1526085
loop_
_publ_author_name
'Gil, A.'
'Penc, B.'
'Zygmunt, A.'
'Hofmann, M.'
'Szytula, A.'

_publ_section_title
;
 Magnetic properties and magnetic structures of R Pt Ge2 and R Ir Ge2 (R =
 Gd - Er) compounds
;
_journal_name_full 'Journal of Alloys Compd.'
_journal_page_first 21
_journal_page_last 36
_journal_volume 322
_journal_year 2001
_chemical_formula_sum 'Ge2 Ir Tb'
_chemical_name_systematic 'Tb Ir Ge2'
_space_group_IT_number 71
_symmetry_space_group_name_Hall '-I 2 2'
_symmetry_space_group_name_H-M 'I m m m'
_cell_angle_alpha 90
_cell_angle_beta 90
_cell_angle_gamma 90
_cell_formula_units_Z 8
_cell_length_a 4.2574
_cell_length_b 15.9366
_cell_length_c 8.8084
_cell_volume 597.637
_citation_journal_id_ASTM JALCEU
_cod_data_source_file Gil_JALCEU_2001_1288.cif
_cod_data_source_block Ge2Ir1Tb1
_cod_original_cell_volume 597.6365
_cod_original_formula_sum 'Ge2 Ir1 Tb1'
_cod_database_code 1526085

loop_
_symmetry_equiv_pos_as_xyz
x,y,z
-x,-y,z
x,-y,-z
-x,y,-z
-x,-y,-z
x,y,-z
-x,y,z
x,-y,z
x+1/2,y+1/2,z+1/2
-x+1/2,-y+1/2,z+1/2
x+1/2,-y+1/2,-z+1/2
-x+1/2,y+1/2,-z+1/2
-x+1/2,-y+1/2,-z+1/2
x+1/2,y+1/2,-z+1/2
-x+1/2,y+1/2,z+1/2
x+1/2,-y+1/2,z+1/2

loop_
_atom_site_label
_atom_site_type_symbol
_atom_site_fract_x
_atom_site_fract_y
_atom_site_fract_z
_atom_site_occupancy
_atom_site_U_iso_or_equiv
Ir1 Ir 0.5 0.1447 0.2515 1 0.0
Ge3 Ge 0.5 0.2974 0.3469 1 0.0
Ge2 Ge 0.5 0.0739 0.5 1 0.0
Tb1 Tb 0 0 0.2575 1 0.0
Ge1 Ge 0.5 0.0761 0 1 0.0
Tb2 Tb 0 0.2106 0.5 1 0.0
